data_2212779
loop_
_publ_author_name
'Man-Sheng Chen'
'Chun-Hua Zhang'
'Dai-Zhi Kuang'
'Yong-Lan Feng'
'Yi-Fang Deng'

_publ_section_title
<i>catena</i>-Poly[[1,10-phenanthroline-\k^2^<i>N</i>,<i>N</i>')cadmium(II)]-\m-3,5-dimethylbenzoato-\k^2^<i>O</i>:<i>O</i>']
_journal_coeditor_code BR2029
_journal_issue 4
_journal_name_full 'Acta Crystallographica Section E'
_journal_page_first m965
_journal_page_last m967
_journal_paper_doi 10.1107/S1600536807009579
_journal_volume 63
_journal_year 2007
_chemical_formula_iupac '[Cd (C9 H9 O2)2 (C12 H8 N2)]'
_chemical_formula_moiety 'C30 H26 Cd N2 O4'
_chemical_formula_sum 'C30 H26 Cd N2 O4'
_chemical_formula_weight 590.94
_chemical_name_systematic
;
catena-Poly[[1,10-phenanthroline-\k^2^N,N')cadmium(II)]-
\m-3,5-dimethylbenzoato-\k^2^O:O']
;
_space_group_IT_number 2
_symmetry_cell_setting triclinic
_symmetry_space_group_name_Hall '-P 1'
_symmetry_space_group_name_H-M 'P -1'
_atom_sites_solution_hydrogens geom
_atom_sites_solution_primary direct
_atom_sites_solution_secondary difmap
_audit_creation_method SHELXL-97
_cell_angle_alpha 78.182(9)
_cell_angle_beta 77.170(9)
_cell_angle_gamma 89.784(9)
_cell_formula_units_Z 2
_cell_length_a 7.703(4)
_cell_length_b 11.452(6)
_cell_length_c 15.370(9)
_cell_measurement_reflns_used 2290
_cell_measurement_temperature 294(2)
_cell_measurement_theta_max 25.99
_cell_measurement_theta_min 2.51
_cell_volume 1292.8(12)
_computing_cell_refinement SMART
_computing_data_collection 'SMART (Bruker, 2001)'
_computing_data_reduction 'SAINT (Bruker, 2003)'
_computing_molecular_graphics 'SHELXTL (Sheldrick, 2003)'
_computing_publication_material SHELXTL
_computing_structure_refinement 'SHELXL97 (Sheldrick, 1997)'
_computing_structure_solution 'SHELXS97 (Sheldrick, 1997)'
_diffrn_ambient_temperature 294(2)
_diffrn_measured_fraction_theta_full 0.991
_diffrn_measured_fraction_theta_max 0.991
_diffrn_measurement_device_type 'Bruker SMART CCD area-detector'
_diffrn_measurement_method '\f and \w'
_diffrn_radiation_monochromator graphite
_diffrn_radiation_source 'fine-focus sealed tube'
_diffrn_radiation_type MoK\a
_diffrn_radiation_wavelength 0.71073
_diffrn_reflns_av_R_equivalents 0.0434
_diffrn_reflns_av_sigmaI/netI 0.0816
_diffrn_reflns_limit_h_max 9
_diffrn_reflns_limit_h_min -8
_diffrn_reflns_limit_k_max 8
_diffrn_reflns_limit_k_min -13
_diffrn_reflns_limit_l_max 18
_diffrn_reflns_limit_l_min -18
_diffrn_reflns_number 6450
_diffrn_reflns_theta_full 25.01
_diffrn_reflns_theta_max 25.01
_diffrn_reflns_theta_min 1.39
_diffrn_standards_number 0
_exptl_absorpt_coefficient_mu 0.883
_exptl_absorpt_correction_T_max 0.9173
_exptl_absorpt_correction_T_min 0.8887
_exptl_absorpt_correction_type multi-scan
_exptl_absorpt_process_details '(SADABS; Sheldrick, 2003)'
_exptl_crystal_colour colorless
_exptl_crystal_density_diffrn 1.518
_exptl_crystal_density_method 'not measured'
_exptl_crystal_description block
_exptl_crystal_F_000 600
_exptl_crystal_size_max 0.22
_exptl_crystal_size_mid 0.20
_exptl_crystal_size_min 0.16
_refine_diff_density_max 2.108
_refine_diff_density_min -0.573
_refine_ls_extinction_method none
_refine_ls_goodness_of_fit_ref 1.017
_refine_ls_hydrogen_treatment constr
_refine_ls_matrix_type full
_refine_ls_number_parameters 338
_refine_ls_number_reflns 4520
_refine_ls_number_restraints 0
_refine_ls_restrained_S_all 1.017
_refine_ls_R_factor_all 0.0900
_refine_ls_R_factor_gt 0.0608
_refine_ls_shift/su_max 0.004
_refine_ls_shift/su_mean 0.000
_refine_ls_structure_factor_coef Fsqd
_refine_ls_weighting_details 'calc w=1/[\s^2^(Fo^2^)+(0.1018P)^2^] where P=(Fo^2^+2Fc^2^)/3'
_refine_ls_weighting_scheme calc
_refine_ls_wR_factor_gt 0.1484
_refine_ls_wR_factor_ref 0.1722
_reflns_number_gt 3155
_reflns_number_total 4564
_reflns_threshold_expression I>2\s(I)
_cod_data_source_file br2029.cif
_cod_data_source_block I
_cod_database_code 2212779
_cod_database_fobs_code 2212779

loop_
_symmetry_equiv_pos_as_xyz
'x, y, z'
'-x, -y, -z'

loop_
_atom_site_type_symbol
_atom_site_label
_atom_site_fract_x
_atom_site_fract_y
_atom_site_fract_z
_atom_site_U_iso_or_equiv
_atom_site_adp_type
_atom_site_calc_flag
_atom_site_refinement_flags
_atom_site_occupancy
Cd Cd1 0.25015(8) 0.11441(5) 0.99996(4) 0.0249(2) Uani d . 1
O O1 0.1183(4) -0.0183(2) 1.10999(19) 0.0422(7) Uani d . 1
O O2 -0.0388(4) -0.1583(2) 1.07539(19) 0.0366(7) Uani d . 1
O O3 0.3833(4) 0.0431(2) 0.88954(19) 0.0434(8) Uani d . 1
O O4 0.5405(4) -0.1172(2) 0.92428(19) 0.0368(7) Uani d . 1
N N1 0.1251(4) 0.2569(3) 1.0789(2) 0.0263(7) Uani d . 1
N N2 0.3754(4) 0.2998(3) 0.9209(2) 0.0262(7) Uani d . 1
C C1 0.0345(5) -0.1175(3) 1.1280(3) 0.0255(8) Uani d . 1
C C2 0.0266(5) -0.1926(3) 1.2217(2) 0.0253(8) Uani d . 1
C C3 0.1480(5) -0.1711(3) 1.2718(3) 0.0343(9) Uani d . 1
H H3 0.2326 -0.1085 1.2476 0.041 Uiso calc R 1
C C4 0.1457(6) -0.2413(4) 1.3572(3) 0.0432(11) Uani d . 1
C C5 0.0155(7) -0.3306(4) 1.3934(3) 0.0484(12) Uani d . 1
H H5 0.0112 -0.3766 1.4513 0.058 Uiso calc R 1
C C6 -0.1108(6) -0.3544(4) 1.3456(3) 0.0443(11) Uani d . 1
C C7 -0.1019(5) -0.2847(3) 1.2593(3) 0.0345(9) Uani d . 1
H H7 -0.1834 -0.2998 1.2260 0.041 Uiso calc R 1
C C8 0.2817(8) -0.2175(6) 1.4089(4) 0.0778(18) Uani d . 1
H H8A 0.2473 -0.2617 1.4707 0.117 Uiso calc R 1
H H8B 0.2888 -0.1337 1.4085 0.117 Uiso calc R 1
H H8C 0.3960 -0.2419 1.3804 0.117 Uiso calc R 1
C C9 -0.2540(8) -0.4518(5) 1.3881(4) 0.0783(18) Uani d . 1
H H9A -0.3495 -0.4396 1.3567 0.118 Uiso calc R 1
H H9B -0.2988 -0.4497 1.4512 0.118 Uiso calc R 1
H H9C -0.2049 -0.5280 1.3834 0.118 Uiso calc R 1
C C10 0.4661(5) -0.0471(3) 0.8716(3) 0.0260(8) Uani d . 1
C C11 0.4706(5) -0.0730(3) 0.7788(3) 0.0265(8) Uani d . 1
C C12 0.5965(5) -0.1461(3) 0.7415(3) 0.0327(9) Uani d . 1
H H12 0.6813 -0.1779 0.7733 0.039 Uiso calc R 1
C C13 0.5980(6) -0.1727(4) 0.6573(3) 0.0407(10) Uani d . 1
C C14 0.4677(6) -0.1258(4) 0.6116(3) 0.0457(11) Uani d . 1
H H14 0.4666 -0.1440 0.5555 0.055 Uiso calc R 1
C C15 0.3397(6) -0.0526(4) 0.6476(3) 0.0403(10) Uani d . 1
C C16 0.3455(5) -0.0255(3) 0.7307(3) 0.0324(9) Uani d . 1
H H16 0.2633 0.0257 0.7548 0.039 Uiso calc R 1
C C17 0.7387(8) -0.2529(5) 0.6165(4) 0.0710(17) Uani d . 1
H H17A 0.7890 -0.2985 0.6639 0.106 Uiso calc R 1
H H17B 0.8311 -0.2044 0.5714 0.106 Uiso calc R 1
H H17C 0.6844 -0.3062 0.5885 0.106 Uiso calc R 1
C C18 0.1954(7) -0.0059(5) 0.5992(3) 0.0672(16) Uani d . 1
H H18A 0.0834 -0.0458 0.6321 0.101 Uiso calc R 1
H H18B 0.2234 -0.0207 0.5385 0.101 Uiso calc R 1
H H18C 0.1873 0.0784 0.5963 0.101 Uiso calc R 1
C C19 0.4968(5) 0.3200(4) 0.8435(3) 0.0361(10) Uani d . 1
H H19 0.5381 0.2551 0.8182 0.043 Uiso calc R 1
C C20 0.5667(6) 0.4347(4) 0.7972(3) 0.0475(12) Uani d . 1
H H20 0.6524 0.4455 0.7427 0.057 Uiso calc R 1
C C21 0.5060(6) 0.5293(4) 0.8341(3) 0.0432(11) Uani d . 1
H H21 0.5497 0.6061 0.8043 0.052 Uiso calc R 1
C C22 0.3793(5) 0.5126(3) 0.9161(3) 0.0323(9) Uani d . 1
C C23 0.3098(6) 0.6067(4) 0.9607(4) 0.0463(12) Uani d . 1
H H23 0.3506 0.6849 0.9338 0.056 Uiso calc R 1
C C24 0.1892(7) 0.5860(4) 1.0391(4) 0.0472(12) Uani d . 1
H H24 0.1485 0.6497 1.0660 0.057 Uiso calc R 1
C C25 0.1206(5) 0.4675(3) 1.0832(3) 0.0336(10) Uani d . 1
C C26 -0.0062(6) 0.4396(4) 1.1657(3) 0.0441(11) Uani d . 1
H H26 -0.0511 0.5003 1.1952 0.053 Uiso calc R 1
C C27 -0.0648(6) 0.3244(4) 1.2033(3) 0.0474(12) Uani d . 1
H H27 -0.1486 0.3053 1.2584 0.057 Uiso calc R 1
C C28 0.0046(5) 0.2356(4) 1.1567(3) 0.0369(10) Uani d . 1
H H28 -0.0366 0.1571 1.1820 0.044 Uiso calc R 1
C C29 0.1836(5) 0.3720(3) 1.0421(3) 0.0254(8) Uani d . 1
C C30 0.3161(5) 0.3947(3) 0.9579(3) 0.0256(8) Uani d . 1

loop_
_atom_site_aniso_label
_atom_site_aniso_U_11
_atom_site_aniso_U_22
_atom_site_aniso_U_33
_atom_site_aniso_U_12
_atom_site_aniso_U_13
_atom_site_aniso_U_23
Cd1 0.0355(4) 0.0152(3) 0.0259(3) 0.0016(2) -0.0110(2) -0.0039(2)
O1 0.066(2) 0.0227(15) 0.0375(17) -0.0094(14) -0.0173(15) 0.0022(12)
O2 0.0444(17) 0.0290(15) 0.0398(17) 0.0009(12) -0.0210(14) -0.0022(12)
O3 0.063(2) 0.0368(17) 0.0358(17) 0.0162(15) -0.0154(15) -0.0164(13)
O4 0.0453(17) 0.0338(16) 0.0377(16) 0.0054(13) -0.0203(14) -0.0103(13)
N1 0.0258(16) 0.0209(16) 0.0327(18) 0.0005(13) -0.0087(14) -0.0049(13)
N2 0.0277(17) 0.0203(16) 0.0318(18) 0.0015(13) -0.0086(14) -0.0063(13)
C1 0.028(2) 0.0190(19) 0.030(2) 0.0071(15) -0.0095(17) -0.0040(16)
C2 0.033(2) 0.0182(18) 0.0259(19) 0.0013(15) -0.0064(17) -0.0061(15)
C3 0.035(2) 0.032(2) 0.036(2) 0.0003(17) -0.0084(18) -0.0061(18)
C4 0.056(3) 0.043(3) 0.033(2) 0.006(2) -0.017(2) -0.006(2)
C5 0.071(3) 0.041(3) 0.026(2) 0.002(2) -0.010(2) 0.0061(19)
C6 0.054(3) 0.033(2) 0.039(3) -0.006(2) -0.003(2) 0.0010(19)
C7 0.039(2) 0.028(2) 0.036(2) -0.0024(17) -0.0107(19) -0.0026(18)
C8 0.093(5) 0.092(5) 0.058(4) -0.001(4) -0.047(3) -0.004(3)
C9 0.091(5) 0.068(4) 0.060(4) -0.037(3) -0.010(3) 0.015(3)
C10 0.029(2) 0.0208(19) 0.031(2) 0.0011(16) -0.0092(17) -0.0088(16)
C11 0.032(2) 0.0178(18) 0.028(2) -0.0015(15) -0.0025(17) -0.0057(15)
C12 0.036(2) 0.027(2) 0.036(2) 0.0071(17) -0.0090(18) -0.0057(18)
C13 0.051(3) 0.036(2) 0.035(2) 0.011(2) -0.004(2) -0.0132(19)
C14 0.059(3) 0.052(3) 0.029(2) 0.004(2) -0.006(2) -0.019(2)
C15 0.045(3) 0.044(3) 0.032(2) 0.002(2) -0.012(2) -0.004(2)
C16 0.033(2) 0.033(2) 0.031(2) 0.0060(17) -0.0057(18) -0.0088(18)
C17 0.092(4) 0.072(4) 0.047(3) 0.036(3) 0.000(3) -0.025(3)
C18 0.057(3) 0.104(5) 0.047(3) 0.022(3) -0.025(3) -0.017(3)
C19 0.033(2) 0.035(2) 0.039(2) -0.0015(18) -0.0038(19) -0.0098(19)
C20 0.048(3) 0.047(3) 0.040(3) -0.011(2) -0.004(2) 0.001(2)
C21 0.044(3) 0.028(2) 0.054(3) -0.0101(19) -0.017(2) 0.008(2)
C22 0.031(2) 0.020(2) 0.049(3) -0.0029(16) -0.022(2) 0.0019(17)
C23 0.056(3) 0.025(2) 0.074(4) 0.012(2) -0.045(3) -0.016(2)
C24 0.056(3) 0.031(2) 0.074(4) 0.014(2) -0.047(3) -0.019(2)
C25 0.034(2) 0.031(2) 0.048(3) 0.0116(17) -0.023(2) -0.0191(19)
C26 0.045(3) 0.041(3) 0.058(3) 0.018(2) -0.018(2) -0.029(2)
C27 0.047(3) 0.053(3) 0.041(3) 0.012(2) 0.000(2) -0.017(2)
C28 0.033(2) 0.035(2) 0.041(3) 0.0045(18) -0.006(2) -0.0085(19)
C29 0.0249(19) 0.0190(19) 0.038(2) 0.0068(15) -0.0157(17) -0.0094(16)
C30 0.0240(19) 0.0200(19) 0.037(2) -0.0003(15) -0.0165(17) -0.0046(16)

loop_
_atom_type_symbol
_atom_type_description
_atom_type_scat_dispersion_real
_atom_type_scat_dispersion_imag
_atom_type_scat_source
C C 0.0033 0.0016 'International Tables Vol C Tables 4.2.6.8 and 6.1.1.4'
H H 0.0000 0.0000 'International Tables Vol C Tables 4.2.6.8 and 6.1.1.4'
N N 0.0061 0.0033 'International Tables Vol C Tables 4.2.6.8 and 6.1.1.4'
O O 0.0106 0.0060 'International Tables Vol C Tables 4.2.6.8 and 6.1.1.4'
Cd Cd 0.3368 0.7283 'International Tables Vol C Tables 4.2.6.8 and 6.1.1.4'

loop_
_geom_angle_atom_site_label_1
_geom_angle_atom_site_label_2
_geom_angle_atom_site_label_3
_geom_angle_site_symmetry_1
_geom_angle_site_symmetry_3
_geom_angle
_geom_angle_publ_flag
O3 Cd1 O1 . . 112.22(12) y
O3 Cd1 O4 . 2_657 101.33(12) y
O1 Cd1 O4 . 2_657 86.70(12) y
O3 Cd1 O2 . 2_557 86.75(12) y
O1 Cd1 O2 . 2_557 100.97(12) y
O4 Cd1 O2 2_657 2_557 165.97(10) y
O3 Cd1 N1 . . 158.37(12) y
O1 Cd1 N1 . . 88.80(12) y
O4 Cd1 N1 2_657 . 84.29(10) y
O2 Cd1 N1 2_557 . 84.14(11) y
O3 Cd1 N2 . . 88.25(12) y
O1 Cd1 N2 . . 158.85(11) y
O4 Cd1 N2 2_657 . 83.95(11) y
O2 Cd1 N2 2_557 . 84.87(11) y
N1 Cd1 N2 . . 71.45(11) y
C1 O1 Cd1 . . 141.8(3) ?
C1 O2 Cd1 . 2_557 139.7(2) ?
C10 O3 Cd1 . . 141.5(3) ?
C10 O4 Cd1 . 2_657 139.6(3) ?
C28 N1 C29 . . 117.7(3) ?
C28 N1 Cd1 . . 125.6(3) ?
C29 N1 Cd1 . . 116.7(2) ?
C19 N2 C30 . . 118.3(3) ?
C19 N2 Cd1 . . 125.3(3) ?
C30 N2 Cd1 . . 116.4(2) ?
O2 C1 O1 . . 125.9(4) ?
O2 C1 C2 . . 118.3(3) ?
O1 C1 C2 . . 115.7(3) ?
C3 C2 C7 . . 118.9(4) ?
C3 C2 C1 . . 120.5(3) ?
C7 C2 C1 . . 120.6(3) ?
C2 C3 C4 . . 121.3(4) ?
C2 C3 H3 . . 119.3 ?
C4 C3 H3 . . 119.3 ?
C5 C4 C3 . . 118.6(4) ?
C5 C4 C8 . . 121.3(4) ?
C3 C4 C8 . . 120.1(4) ?
C4 C5 C6 . . 121.9(4) ?
C4 C5 H5 . . 119.1 ?
C6 C5 H5 . . 119.1 ?
C7 C6 C5 . . 118.1(4) ?
C7 C6 C9 . . 121.4(4) ?
C5 C6 C9 . . 120.5(4) ?
C6 C7 C2 . . 121.1(4) ?
C6 C7 H7 . . 119.4 ?
C2 C7 H7 . . 119.4 ?
C4 C8 H8A . . 109.5 ?
C4 C8 H8B . . 109.5 ?
H8A C8 H8B . . 109.5 ?
C4 C8 H8C . . 109.5 ?
H8A C8 H8C . . 109.5 ?
H8B C8 H8C . . 109.5 ?
C6 C9 H9A . . 109.5 ?
C6 C9 H9B . . 109.5 ?
H9A C9 H9B . . 109.5 ?
C6 C9 H9C . . 109.5 ?
H9A C9 H9C . . 109.5 ?
H9B C9 H9C . . 109.5 ?
O4 C10 O3 . . 125.8(3) ?
O4 C10 C11 . . 118.0(3) ?
O3 C10 C11 . . 116.1(3) ?
C12 C11 C16 . . 119.1(4) ?
C12 C11 C10 . . 120.8(3) ?
C16 C11 C10 . . 120.1(3) ?
C11 C12 C13 . . 120.9(4) ?
C11 C12 H12 . . 119.5 ?
C13 C12 H12 . . 119.5 ?
C12 C13 C14 . . 118.5(4) ?
C12 C13 C17 . . 120.4(4) ?
C14 C13 C17 . . 121.1(4) ?
C15 C14 C13 . . 121.8(4) ?
C15 C14 H14 . . 119.1 ?
C13 C14 H14 . . 119.1 ?
C16 C15 C14 . . 118.0(4) ?
C16 C15 C18 . . 120.7(4) ?
C14 C15 C18 . . 121.3(4) ?
C15 C16 C11 . . 121.6(4) ?
C15 C16 H16 . . 119.2 ?
C11 C16 H16 . . 119.2 ?
C13 C17 H17A . . 109.5 ?
C13 C17 H17B . . 109.5 ?
H17A C17 H17B . . 109.5 ?
C13 C17 H17C . . 109.5 ?
H17A C17 H17C . . 109.5 ?
H17B C17 H17C . . 109.5 ?
C15 C18 H18A . . 109.5 ?
C15 C18 H18B . . 109.5 ?
H18A C18 H18B . . 109.5 ?
C15 C18 H18C . . 109.5 ?
H18A C18 H18C . . 109.5 ?
H18B C18 H18C . . 109.5 ?
N2 C19 C20 . . 123.2(4) ?
N2 C19 H19 . . 118.4 ?
C20 C19 H19 . . 118.4 ?
C21 C20 C19 . . 118.3(4) ?
C21 C20 H20 . . 120.9 ?
C19 C20 H20 . . 120.9 ?
C20 C21 C22 . . 120.6(4) ?
C20 C21 H21 . . 119.7 ?
C22 C21 H21 . . 119.7 ?
C21 C22 C30 . . 117.4(4) ?
C21 C22 C23 . . 124.5(4) ?
C30 C22 C23 . . 118.1(4) ?
C24 C23 C22 . . 122.2(4) ?
C24 C23 H23 . . 118.9 ?
C22 C23 H23 . . 118.9 ?
C23 C24 C25 . . 121.2(4) ?
C23 C24 H24 . . 119.4 ?
C25 C24 H24 . . 119.4 ?
C26 C25 C29 . . 117.1(4) ?
C26 C25 C24 . . 124.1(4) ?
C29 C25 C24 . . 118.9(4) ?
C27 C26 C25 . . 120.5(4) ?
C27 C26 H26 . . 119.7 ?
C25 C26 H26 . . 119.7 ?
C26 C27 C28 . . 118.2(4) ?
C26 C27 H27 . . 120.9 ?
C28 C27 H27 . . 120.9 ?
N1 C28 C27 . . 123.8(4) ?
N1 C28 H28 . . 118.1 ?
C27 C28 H28 . . 118.1 ?
N1 C29 C25 . . 122.8(4) ?
N1 C29 C30 . . 117.5(3) ?
C25 C29 C30 . . 119.7(3) ?
N2 C30 C22 . . 122.2(4) ?
N2 C30 C29 . . 117.9(3) ?
C22 C30 C29 . . 119.9(3) ?

loop_
_geom_bond_atom_site_label_1
_geom_bond_atom_site_label_2
_geom_bond_site_symmetry_2
_geom_bond_distance
_geom_bond_publ_flag
Cd1 O3 . 2.094(3) y
Cd1 O1 . 2.097(3) y
Cd1 O4 2_657 2.193(3) y
Cd1 O2 2_557 2.200(3) y
Cd1 N1 . 2.311(3) y
Cd1 N2 . 2.313(3) y
O1 C1 . 1.258(4) ?
O2 C1 . 1.245(4) ?
O2 Cd1 2_557 2.200(3) y
O3 C10 . 1.259(4) ?
O4 C10 . 1.251(4) ?
O4 Cd1 2_657 2.193(3) y
N1 C28 . 1.320(5) ?
N1 C29 . 1.359(5) ?
N2 C19 . 1.319(5) ?
N2 C30 . 1.359(4) ?
C1 C2 . 1.508(5) ?
C2 C3 . 1.387(5) ?
C2 C7 . 1.389(5) ?
C3 C4 . 1.389(6) ?
C3 H3 . 0.9300 ?
C4 C5 . 1.374(6) ?
C4 C8 . 1.505(6) ?
C5 C6 . 1.401(6) ?
C5 H5 . 0.9300 ?
C6 C7 . 1.388(6) ?
C6 C9 . 1.510(6) ?
C7 H7 . 0.9300 ?
C8 H8A . 0.9600 ?
C8 H8B . 0.9600 ?
C8 H8C . 0.9600 ?
C9 H9A . 0.9600 ?
C9 H9B . 0.9600 ?
C9 H9C . 0.9600 ?
C10 C11 . 1.508(5) ?
C11 C12 . 1.383(5) ?
C11 C16 . 1.386(5) ?
C12 C13 . 1.386(6) ?
C12 H12 . 0.9300 ?
C13 C14 . 1.394(6) ?
C13 C17 . 1.530(6) ?
C14 C15 . 1.386(6) ?
C14 H14 . 0.9300 ?
C15 C16 . 1.384(6) ?
C15 C18 . 1.508(6) ?
C16 H16 . 0.9300 ?
C17 H17A . 0.9600 ?
C17 H17B . 0.9600 ?
C17 H17C . 0.9600 ?
C18 H18A . 0.9600 ?
C18 H18B . 0.9600 ?
C18 H18C . 0.9600 ?
C19 C20 . 1.405(6) ?
C19 H19 . 0.9300 ?
C20 C21 . 1.359(6) ?
C20 H20 . 0.9300 ?
C21 C22 . 1.390(6) ?
C21 H21 . 0.9300 ?
C22 C30 . 1.409(5) ?
C22 C23 . 1.433(6) ?
C23 C24 . 1.326(7) ?
C23 H23 . 0.9300 ?
C24 C25 . 1.432(6) ?
C24 H24 . 0.9300 ?
C25 C26 . 1.397(6) ?
C25 C29 . 1.404(5) ?
C26 C27 . 1.362(6) ?
C26 H26 . 0.9300 ?
C27 C28 . 1.399(6) ?
C27 H27 . 0.9300 ?
C28 H28 . 0.9300 ?
C29 C30 . 1.435(5) ?

loop_
_geom_torsion_atom_site_label_1
_geom_torsion_atom_site_label_2
_geom_torsion_atom_site_label_3
_geom_torsion_atom_site_label_4
_geom_torsion_site_symmetry_1
_geom_torsion
O3 Cd1 O1 C1 . -35.1(5)
O4 Cd1 O1 C1 2_657 -136.0(4)
O2 Cd1 O1 C1 2_557 55.9(4)
N1 Cd1 O1 C1 . 139.6(4)
N2 Cd1 O1 C1 . 160.2(4)
O1 Cd1 O3 C10 . -33.7(5)
O4 Cd1 O3 C10 2_657 57.3(5)
O2 Cd1 O3 C10 2_557 -134.3(5)
N1 Cd1 O3 C10 . 160.6(4)
N2 Cd1 O3 C10 . 140.8(4)
O3 Cd1 N1 C28 . 160.0(3)
O1 Cd1 N1 C28 . -6.7(3)
O4 Cd1 N1 C28 2_657 -93.5(3)
O2 Cd1 N1 C28 2_557 94.4(3)
N2 Cd1 N1 C28 . -179.0(3)
O3 Cd1 N1 C29 . -21.0(5)
O1 Cd1 N1 C29 . 172.3(3)
O4 Cd1 N1 C29 2_657 85.5(3)
O2 Cd1 N1 C29 2_557 -86.6(3)
N2 Cd1 N1 C29 . 0.0(2)
O3 Cd1 N2 C19 . -7.1(3)
O1 Cd1 N2 C19 . 158.7(3)
O4 Cd1 N2 C19 2_657 94.5(3)
O2 Cd1 N2 C19 2_557 -94.0(3)
N1 Cd1 N2 C19 . -179.5(3)
O3 Cd1 N2 C30 . 172.2(2)
O1 Cd1 N2 C30 . -22.0(5)
O4 Cd1 N2 C30 2_657 -86.2(2)
O2 Cd1 N2 C30 2_557 85.3(2)
N1 Cd1 N2 C30 . -0.2(2)
Cd1 O2 C1 O1 2_557 -60.8(6)
Cd1 O2 C1 C2 2_557 120.2(3)
Cd1 O1 C1 O2 . -20.7(7)
Cd1 O1 C1 C2 . 158.4(3)
O2 C1 C2 C3 . 159.8(3)
O1 C1 C2 C3 . -19.4(5)
O2 C1 C2 C7 . -20.0(5)
O1 C1 C2 C7 . 160.8(4)
C7 C2 C3 C4 . 1.5(6)
C1 C2 C3 C4 . -178.3(4)
C2 C3 C4 C5 . -2.5(6)
C2 C3 C4 C8 . 178.6(4)
C3 C4 C5 C6 . 1.7(7)
C8 C4 C5 C6 . -179.4(5)
C4 C5 C6 C7 . 0.0(7)
C4 C5 C6 C9 . -178.9(5)
C5 C6 C7 C2 . -1.0(6)
C9 C6 C7 C2 . 177.9(4)
C3 C2 C7 C6 . 0.3(6)
C1 C2 C7 C6 . -179.9(4)
Cd1 O4 C10 O3 2_657 -59.2(6)
Cd1 O4 C10 C11 2_657 122.4(3)
Cd1 O3 C10 O4 . -22.5(7)
Cd1 O3 C10 C11 . 155.9(3)
O4 C10 C11 C12 . -20.2(5)
O3 C10 C11 C12 . 161.3(4)
O4 C10 C11 C16 . 158.4(4)
O3 C10 C11 C16 . -20.1(5)
C16 C11 C12 C13 . -0.4(6)
C10 C11 C12 C13 . 178.2(4)
C11 C12 C13 C14 . -1.1(6)
C11 C12 C13 C17 . 179.5(4)
C12 C13 C14 C15 . 0.9(7)
C17 C13 C14 C15 . -179.7(5)
C13 C14 C15 C16 . 0.8(7)
C13 C14 C15 C18 . -177.7(5)
C14 C15 C16 C11 . -2.3(6)
C18 C15 C16 C11 . 176.2(4)
C12 C11 C16 C15 . 2.1(6)
C10 C11 C16 C15 . -176.5(4)
C30 N2 C19 C20 . -0.4(6)
Cd1 N2 C19 C20 . 178.9(3)
N2 C19 C20 C21 . -0.1(7)
C19 C20 C21 C22 . 0.6(7)
C20 C21 C22 C30 . -0.7(6)
C20 C21 C22 C23 . 179.0(4)
C21 C22 C23 C24 . -179.7(4)
C30 C22 C23 C24 . -0.1(6)
C22 C23 C24 C25 . -0.6(7)
C23 C24 C25 C26 . 180.0(4)
C23 C24 C25 C29 . 0.2(6)
C29 C25 C26 C27 . -0.2(6)
C24 C25 C26 C27 . -180.0(4)
C25 C26 C27 C28 . -0.5(7)
C29 N1 C28 C27 . -0.5(6)
Cd1 N1 C28 C27 . 178.5(3)
C26 C27 C28 N1 . 0.8(7)
C28 N1 C29 C25 . -0.2(5)
Cd1 N1 C29 C25 . -179.3(3)
C28 N1 C29 C30 . 179.4(3)
Cd1 N1 C29 C30 . 0.3(4)
C26 C25 C29 N1 . 0.6(6)
C24 C25 C29 N1 . -179.7(3)
C26 C25 C29 C30 . -179.0(3)
C24 C25 C29 C30 . 0.8(5)
C19 N2 C30 C22 . 0.3(5)
Cd1 N2 C30 C22 . -179.0(3)
C19 N2 C30 C29 . 179.8(3)
Cd1 N2 C30 C29 . 0.5(4)
C21 C22 C30 N2 . 0.2(5)
C23 C22 C30 N2 . -179.5(3)
C21 C22 C30 C29 . -179.3(3)
C23 C22 C30 C29 . 1.0(5)
N1 C29 C30 N2 . -0.5(5)
C25 C29 C30 N2 . 179.1(3)
N1 C29 C30 C22 . 179.0(3)
C25 C29 C30 C22 . -1.4(5)
